data_7717157
loop_
_publ_author_name
'Calder, Ethan D. E.'
'Male, Louise'
'Jupp, Andrew R.'

_publ_section_title
;
 Accessing five- and seven-membered phosphorus-based heterocycles
 <i>via</i> cycloaddition reactions of azophosphines.
;
_journal_issue 36
_journal_name_full 'Dalton transactions (Cambridge, England : 2003)'
_journal_page_first 15032
_journal_page_last 15039
_journal_paper_doi 10.1039/d4dt02248c
_journal_volume 53
_journal_year 2024
_chemical_formula_moiety 'C37 H53 N2 O8 P'
_chemical_formula_sum 'C37 H53 N2 O8 P'
_chemical_formula_weight 684.78
_space_group_crystal_system triclinic
_space_group_IT_number 2
_space_group_name_Hall '-P 1'
_space_group_name_H-M_alt 'P -1'
_atom_sites_solution_hydrogens geom
_atom_sites_solution_primary dual
_audit_creation_date 2024-05-01
_audit_creation_method
;
Olex2 1.5
(compiled 2024.02.16 svn.r378c4104 for OlexSys, GUI svn.r6928)
;
_audit_update_record
;
2024-05-17 deposited with the CCDC.	2024-08-07 downloaded from the CCDC.
;
_cell_angle_alpha 110.174(3)
_cell_angle_beta 93.849(3)
_cell_angle_gamma 98.359(3)
_cell_formula_units_Z 2
_cell_length_a 11.0797(3)
_cell_length_b 12.5123(4)
_cell_length_c 13.9655(5)
_cell_measurement_reflns_used 15826
_cell_measurement_temperature 99.98(13)
_cell_measurement_theta_max 72.6790
_cell_measurement_theta_min 3.7510
_cell_volume 1783.60(11)
_computing_cell_refinement 'CrysAlisPro 1.171.42.73a (Rigaku OD, 2022)'
_computing_data_collection 'CrysAlisPro 1.171.42.73a (Rigaku OD, 2022)'
_computing_data_reduction 'CrysAlisPro 1.171.42.73a (Rigaku OD, 2022)'
_computing_molecular_graphics 'Olex2 1.5 (Dolomanov et al., 2009)'
_computing_publication_material 'Olex2 1.5 (Dolomanov et al., 2009)'
_computing_structure_refinement 'SHELXL 2019/3 (Sheldrick, 2015)'
_computing_structure_solution 'SHELXT 2014/5 (Sheldrick, 2014)'
_diffrn_ambient_environment N~2~
_diffrn_ambient_temperature 99.98(13)
_diffrn_detector 'CCD plate'
_diffrn_detector_area_resol_mean 10.3537
_diffrn_detector_type Atlas
_diffrn_measured_fraction_theta_full 1.000
_diffrn_measured_fraction_theta_max 0.986
_diffrn_measurement_details
;
List of Runs (angles in degrees, time in seconds):

  # Type    Start    End  Width  t~exp~   \w     \q     \k     \f   Frames
#--------------------------------------------------------------------------
  1  \w    -69.00  32.00   1.00    3.41    --  -41.27  57.00 150.00  101
  2  \w    -87.00  -6.00   1.00    3.41    --  -41.27 125.00-150.00   81
  3  \w   -113.00 -13.00   1.00    3.41    --  -41.27 -57.00   0.00  100
  4  \w   -113.00 -13.00   1.00    3.41    --  -41.27 -57.00-120.00  100
  5  \w     29.00 108.00   1.00   13.64    --  102.80-111.00  60.00   79
  6  \w     31.00 132.00   1.00   13.64    --  102.80 -61.00 -60.00  101
  7  \w     31.00 132.00   1.00   13.64    --  102.80 -61.00 150.00  101
  8  \w    104.00 176.00   1.00   13.64    --  102.80 111.00-150.00   72
  9  \w     27.00 131.00   1.00   13.64    --  102.80 -30.00  90.00  104
 10  \w    103.00 178.00   1.00   13.64    --  102.80  77.00  60.00   75
 11  \w     29.00 108.00   1.00   13.64    --  102.80-111.00-180.00   79
 12  \w     29.00 108.00   1.00   13.64    --  102.80-111.00 -30.00   79
 13  \w     29.00 108.00   1.00   13.64    --  102.80-111.00 -90.00   79
 14  \w    103.00 178.00   1.00   13.64    --  102.80  77.00 -90.00   75
 15  \w     50.00 178.00   1.00   13.64    --  102.80  15.00  60.00  128
 16  \w    103.00 178.00   1.00   13.64    --  102.80  80.00 110.00   75
 17  \w     29.00 108.00   1.00   13.64    --  102.80-111.00 150.00   79
 18  \w   -113.00 -13.00   1.00    3.41    --  -41.27 -57.00  60.00  100
 19  \w   -113.00 -13.00   1.00    3.41    --  -41.27 -57.00 120.00  100
 20  \w   -113.00 -13.00   1.00    3.41    --  -41.27 -57.00 -60.00  100
 21  \w    -33.00  66.00   1.00    3.41    --   41.27 -38.00 -30.00   99
 22  \w     13.00 114.00   1.00    3.41    --   41.27  57.00 -90.00  101
 23  \w     74.00 175.00   1.00   13.64    --  102.80  61.00 -90.00  101
 24  \w     74.00 175.00   1.00   13.64    --  102.80  61.00 150.00  101
 25  \w     75.00 178.00   1.00   13.64    --  102.80  30.00-150.00  103
 26  \w     77.00 176.00   1.00   13.64    --  102.80  45.00-120.00   99
 27  \w     74.00 175.00   1.00   13.64    --  102.80  61.00  60.00  101
 28  \w     74.00 175.00   1.00   13.64    --  102.80  61.00 -60.00  101
 29  \w     74.00 175.00   1.00   13.64    --  102.80  61.00  90.00  101
 30  \w     74.00 171.00   1.00   13.64    --  102.80  61.00  30.00   97
 31  \w     74.00 175.00   1.00   13.64    --  102.80  61.00 120.00  101
;
_diffrn_measurement_device 'four-circle diffractometer'
_diffrn_measurement_device_type 'SuperNova, Dual, Cu at home/near, Atlas'
_diffrn_measurement_method '\w scans'
_diffrn_orient_matrix_type 'CrysAlisPro convention (1999,Acta A55,543-557)'
_diffrn_orient_matrix_UB_11 0.1254232000
_diffrn_orient_matrix_UB_12 0.0309494000
_diffrn_orient_matrix_UB_13 0.0668839000
_diffrn_orient_matrix_UB_21 -0.0593259000
_diffrn_orient_matrix_UB_22 -0.0497010000
_diffrn_orient_matrix_UB_23 0.0759442000
_diffrn_orient_matrix_UB_31 0.0286375000
_diffrn_orient_matrix_UB_32 -0.1198059000
_diffrn_orient_matrix_UB_33 -0.0615971000
_diffrn_radiation_monochromator mirror
_diffrn_radiation_probe x-ray
_diffrn_radiation_type 'Cu K\a'
_diffrn_radiation_wavelength 1.54184
_diffrn_reflns_av_R_equivalents 0.0464
_diffrn_reflns_av_unetI/netI 0.0330
_diffrn_reflns_Laue_measured_fraction_full 1.000
_diffrn_reflns_Laue_measured_fraction_max 0.986
_diffrn_reflns_limit_h_max 13
_diffrn_reflns_limit_h_min -13
_diffrn_reflns_limit_k_max 15
_diffrn_reflns_limit_k_min -15
_diffrn_reflns_limit_l_max 17
_diffrn_reflns_limit_l_min -17
_diffrn_reflns_number 33249
_diffrn_reflns_point_group_measured_fraction_full 1.000
_diffrn_reflns_point_group_measured_fraction_max 0.986
_diffrn_reflns_theta_full 67.684
_diffrn_reflns_theta_max 72.745
_diffrn_reflns_theta_min 3.826
_diffrn_source 'micro-focus sealed X-ray tube'
_diffrn_source_type 'SuperNova (Cu) X-ray Source'
_exptl_absorpt_coefficient_mu 1.123
_exptl_absorpt_correction_T_max 1.000
_exptl_absorpt_correction_T_min 0.823
_exptl_absorpt_correction_type gaussian
_exptl_absorpt_process_details
;
CrysAlisPro 1.171.42.73a (Rigaku Oxford Diffraction, 2022)
Numerical absorption correction based on gaussian integration over
a multifaceted crystal model
Empirical absorption correction using spherical harmonics,
implemented in SCALE3 ABSPACK scaling algorithm.
;
_exptl_crystal_colour yellow
_exptl_crystal_colour_primary yellow
_exptl_crystal_density_diffrn 1.275
_exptl_crystal_description block
_exptl_crystal_F_000 736
_exptl_crystal_preparation 'Slow evaporation of hexane'
_exptl_crystal_size_max 0.171
_exptl_crystal_size_mid 0.103
_exptl_crystal_size_min 0.075
_refine_diff_density_max 0.287
_refine_diff_density_min -0.385
_refine_diff_density_rms 0.045
_refine_ls_extinction_method none
_refine_ls_goodness_of_fit_ref 1.027
_refine_ls_hydrogen_treatment constr
_refine_ls_matrix_type full
_refine_ls_number_parameters 440
_refine_ls_number_reflns 7013
_refine_ls_number_restraints 0
_refine_ls_restrained_S_all 1.027
_refine_ls_R_factor_all 0.0480
_refine_ls_R_factor_gt 0.0384
_refine_ls_shift/su_max 0.001
_refine_ls_shift/su_mean 0.000
_refine_ls_structure_factor_coef Fsqd
_refine_ls_weighting_details 'w=1/[\s^2^(Fo^2^)+(0.0405P)^2^+0.8367P] where P=(Fo^2^+2Fc^2^)/3'
_refine_ls_weighting_scheme calc
_refine_ls_wR_factor_gt 0.0915
_refine_ls_wR_factor_ref 0.0981
_reflns_Friedel_coverage 0.000
_reflns_number_gt 5955
_reflns_number_total 7013
_reflns_threshold_expression 'I > 2\s(I)'
_cod_data_source_file d4dt02248c2.cif
_cod_data_source_block edec_098_c_gaussian
_cod_original_cell_volume 1783.60(10)
_cod_database_code 7717157
_shelx_shelxl_version_number 2019/3
_chemical_oxdiff_formula 'C11 H10 N O'
_shelx_space_group_comment
;
The symmetry employed for this shelxl refinement is uniquely defined
by the following loop, which should always be used as a source of
symmetry information in preference to the above space-group names.
They are only intended as comments.
;
_shelx_estimated_absorpt_t_max 0.920
_shelx_estimated_absorpt_t_min 0.831
_reflns_odcompleteness_completeness 99.95
_reflns_odcompleteness_iscentric 1
_reflns_odcompleteness_theta 66.97
_olex2_refinement_description
;
1.a Ternary CH refined with riding coordinates:
 C26(H26), C32(H32)
1.b Secondary CH2 refined with riding coordinates:
 C31(H31A,H31B), C30(H30A,H30B), C29(H29A,H29B), C28(H28A,H28B), C27(H27A,
 H27B), C33(H33A,H33B), C34(H34A,H34B), C35(H35A,H35B), C36(H36A,H36B),
 C37(H37A,H37B), C18(H18A,H18B), C20(H20A,H20B), C22(H22A,H22B), C24(H24A,H24B)
1.c Aromatic/amide H refined with riding coordinates:
 C3(H3), C5(H5)
1.d Idealised Me refined as rotating group:
 C7(H7A,H7B,H7C), C8(H8A,H8B,H8C), C9(H9A,H9B,H9C), C19(H19A,H19B,H19C),
 C21(H21A,H21B,H21C), C23(H23A,H23B,H23C), C25(H25A,H25B,H25C)
;
_olex2_submission_special_instructions 'No special instructions were received'
_oxdiff_exptl_absorpt_empirical_details
;
Empirical correction (ABSPACK) includes:
- Absorption correction using spherical harmonics
- Frame scaling
;
_oxdiff_exptl_absorpt_empirical_full_max 1.364
_oxdiff_exptl_absorpt_empirical_full_min 0.734

loop_
_space_group_symop_operation_xyz
'x, y, z'
'-x, -y, -z'

loop_
_atom_site_label
_atom_site_type_symbol
_atom_site_fract_x
_atom_site_fract_y
_atom_site_fract_z
_atom_site_U_iso_or_equiv
_atom_site_adp_type
_atom_site_occupancy
_atom_site_site_symmetry_order
_atom_site_calc_flag
_atom_site_refinement_flags_posn
_atom_site_refinement_flags_adp
_atom_site_refinement_flags_occupancy
_atom_site_disorder_assembly
_atom_site_disorder_group
C1 C 0.75509(14) 0.22906(13) 0.43625(11) 0.0203(3) Uani 1 1 d . . . . .
C2 C 0.66421(14) 0.17340(13) 0.47672(12) 0.0221(3) Uani 1 1 d . . . . .
C3 C 0.69119(15) 0.17768(14) 0.57690(12) 0.0246(3) Uani 1 1 d . . . . .
H3 H 0.630870 0.140532 0.605897 0.030 Uiso 1 1 calc R U . . .
C4 C 0.80380(15) 0.23467(14) 0.63617(12) 0.0244(3) Uani 1 1 d . . . . .
C5 C 0.89136(14) 0.28912(14) 0.59307(12) 0.0242(3) Uani 1 1 d . . . . .
H5 H 0.968493 0.327961 0.632642 0.029 Uiso 1 1 calc R U . . .
C6 C 0.86881(14) 0.28811(13) 0.49333(12) 0.0223(3) Uani 1 1 d . . . . .
C7 C 0.54311(15) 0.10816(15) 0.41379(13) 0.0282(3) Uani 1 1 d . . . . .
H7A H 0.557924 0.047443 0.351499 0.042 Uiso 1 1 calc R U . . .
H7B H 0.499019 0.161661 0.394556 0.042 Uiso 1 1 calc R U . . .
H7C H 0.493566 0.072908 0.454351 0.042 Uiso 1 1 calc R U . . .
C8 C 0.96533(15) 0.34847(15) 0.44944(13) 0.0287(4) Uani 1 1 d . . . . .
H8A H 1.029287 0.399105 0.504870 0.043 Uiso 1 1 calc R U . . .
H8B H 0.927496 0.394869 0.416106 0.043 Uiso 1 1 calc R U . . .
H8C H 1.002099 0.290757 0.398731 0.043 Uiso 1 1 calc R U . . .
C9 C 0.83119(17) 0.23678(16) 0.74423(13) 0.0309(4) Uani 1 1 d . . . . .
H9A H 0.786917 0.291311 0.790571 0.046 Uiso 1 1 calc R U . . .
H9B H 0.919781 0.261214 0.766630 0.046 Uiso 1 1 calc R U . . .
H9C H 0.804650 0.159181 0.745623 0.046 Uiso 1 1 calc R U . . .
C26 C 0.93061(13) 0.33347(13) 0.08936(11) 0.0206(3) Uani 1 1 d . . . . .
H26 H 0.920882 0.399086 0.065874 0.025 Uiso 1 1 calc R U . . .
C31 C 0.97854(14) 0.24429(14) 0.00063(12) 0.0245(3) Uani 1 1 d . . . . .
H31A H 0.998197 0.180435 0.021928 0.029 Uiso 1 1 calc R U . . .
H31B H 0.914427 0.211161 -0.059735 0.029 Uiso 1 1 calc R U . . .
C30 C 1.09427(15) 0.30366(16) -0.02809(14) 0.0302(4) Uani 1 1 d . . . . .
H30A H 1.128182 0.245014 -0.081768 0.036 Uiso 1 1 calc R U . . .
H30B H 1.071667 0.360905 -0.057184 0.036 Uiso 1 1 calc R U . . .
C29 C 1.19269(15) 0.36464(15) 0.06412(15) 0.0317(4) Uani 1 1 d . . . . .
H29A H 1.225792 0.306020 0.085767 0.038 Uiso 1 1 calc R U . . .
H29B H 1.261191 0.409074 0.043845 0.038 Uiso 1 1 calc R U . . .
C28 C 1.14215(14) 0.44631(15) 0.15420(13) 0.0288(4) Uani 1 1 d . . . . .
H28A H 1.119291 0.510951 0.135691 0.035 Uiso 1 1 calc R U . . .
H28B H 1.206826 0.479377 0.214160 0.035 Uiso 1 1 calc R U . . .
C27 C 1.02937(14) 0.38388(15) 0.18352(12) 0.0250(3) Uani 1 1 d . . . . .
H27A H 0.997537 0.438876 0.241625 0.030 Uiso 1 1 calc R U . . .
H27B H 1.051955 0.321041 0.204962 0.030 Uiso 1 1 calc R U . . .
C32 C 0.66807(13) 0.25126(13) 0.00896(11) 0.0200(3) Uani 1 1 d . . . . .
H32 H 0.701693 0.200423 -0.051667 0.024 Uiso 1 1 calc R U . . .
C33 C 0.64752(15) 0.36045(14) -0.01236(12) 0.0257(3) Uani 1 1 d . . . . .
H33A H 0.615852 0.413467 0.047135 0.031 Uiso 1 1 calc R U . . .
H33B H 0.726611 0.401325 -0.021933 0.031 Uiso 1 1 calc R U . . .
C34 C 0.55521(16) 0.32697(16) -0.10918(13) 0.0304(4) Uani 1 1 d . . . . .
H34A H 0.538800 0.398006 -0.119851 0.036 Uiso 1 1 calc R U . . .
H34B H 0.591130 0.280900 -0.169663 0.036 Uiso 1 1 calc R U . . .
C35 C 0.43482(16) 0.25694(18) -0.10055(14) 0.0361(4) Uani 1 1 d . . . . .
H35A H 0.394014 0.306198 -0.045255 0.043 Uiso 1 1 calc R U . . .
H35B H 0.379510 0.232436 -0.165915 0.043 Uiso 1 1 calc R U . . .
C36 C 0.45577(15) 0.15072(17) -0.07714(14) 0.0336(4) Uani 1 1 d . . . . .
H36A H 0.488075 0.097299 -0.135964 0.040 Uiso 1 1 calc R U . . .
H36B H 0.376421 0.109798 -0.068062 0.040 Uiso 1 1 calc R U . . .
C37 C 0.54646(14) 0.18350(15) 0.02001(13) 0.0264(3) Uani 1 1 d . . . . .
H37A H 0.561329 0.112559 0.031659 0.032 Uiso 1 1 calc R U . . .
H37B H 0.511276 0.231357 0.080107 0.032 Uiso 1 1 calc R U . . .
C10 C 0.78097(13) 0.16055(13) 0.25480(11) 0.0197(3) Uani 1 1 d . . . . .
C11 C 0.78643(13) 0.16173(13) 0.15660(11) 0.0200(3) Uani 1 1 d . . . . .
C12 C 0.64781(13) 0.36658(13) 0.28320(11) 0.0195(3) Uani 1 1 d . . . . .
C13 C 0.74400(13) 0.39562(13) 0.22698(11) 0.0201(3) Uani 1 1 d . . . . .
C14 C 0.82328(14) 0.06192(13) 0.28156(11) 0.0214(3) Uani 1 1 d . . . . .
C15 C 0.81743(13) 0.05701(13) 0.08010(12) 0.0211(3) Uani 1 1 d . . . . .
C16 C 0.53551(13) 0.42555(13) 0.28855(11) 0.0211(3) Uani 1 1 d . . . . .
C17 C 0.77879(13) 0.51424(13) 0.23679(11) 0.0209(3) Uani 1 1 d . . . . .
C18 C 0.99099(19) -0.00352(17) 0.34066(17) 0.0419(5) Uani 1 1 d . . . . .
H18A H 1.003034 -0.067509 0.278474 0.050 Uiso 1 1 calc R U . . .
H18B H 0.932629 -0.035478 0.378818 0.050 Uiso 1 1 calc R U . . .
C19 C 1.11066(19) 0.05242(19) 0.40678(16) 0.0434(5) Uani 1 1 d . . . . .
H19A H 1.167576 0.083637 0.368156 0.065 Uiso 1 1 calc R U . . .
H19B H 1.145626 -0.005001 0.427571 0.065 Uiso 1 1 calc R U . . .
H19C H 1.097487 0.115421 0.468080 0.065 Uiso 1 1 calc R U . . .
C20 C 0.79797(18) -0.05549(15) -0.09889(13) 0.0320(4) Uani 1 1 d . . . . .
H20A H 0.796959 -0.122186 -0.076024 0.038 Uiso 1 1 calc R U . . .
H20B H 0.879600 -0.037573 -0.120216 0.038 Uiso 1 1 calc R U . . .
C21 C 0.69830(19) -0.08318(18) -0.18679(14) 0.0394(4) Uani 1 1 d . . . . .
H21A H 0.710250 -0.151557 -0.243784 0.059 Uiso 1 1 calc R U . . .
H21B H 0.701711 -0.017230 -0.209771 0.059 Uiso 1 1 calc R U . . .
H21C H 0.617973 -0.098785 -0.164132 0.059 Uiso 1 1 calc R U . . .
C22 C 0.40069(14) 0.52518(15) 0.39787(12) 0.0244(3) Uani 1 1 d . . . . .
H22A H 0.385414 0.553288 0.340806 0.029 Uiso 1 1 calc R U . . .
H22B H 0.416671 0.592770 0.463117 0.029 Uiso 1 1 calc R U . . .
C23 C 0.28911(15) 0.44175(16) 0.40004(14) 0.0320(4) Uani 1 1 d . . . . .
H23A H 0.273544 0.374872 0.335436 0.048 Uiso 1 1 calc R U . . .
H23B H 0.217616 0.480448 0.408365 0.048 Uiso 1 1 calc R U . . .
H23C H 0.303588 0.415675 0.457727 0.048 Uiso 1 1 calc R U . . .
C24 C 0.75115(15) 0.70723(14) 0.32839(13) 0.0261(3) Uani 1 1 d . . . . .
H24A H 0.749314 0.715262 0.260252 0.031 Uiso 1 1 calc R U . . .
H24B H 0.832646 0.746276 0.368208 0.031 Uiso 1 1 calc R U . . .
C25 C 0.65130(16) 0.76072(15) 0.38435(14) 0.0320(4) Uani 1 1 d . . . . .
H25A H 0.571307 0.722967 0.343321 0.048 Uiso 1 1 calc R U . . .
H25B H 0.664659 0.843470 0.395329 0.048 Uiso 1 1 calc R U . . .
H25C H 0.652745 0.750642 0.450941 0.048 Uiso 1 1 calc R U . . .
N1 N 0.73166(11) 0.23008(11) 0.33329(10) 0.0203(3) Uani 1 1 d . . . . .
N2 N 0.63523(11) 0.29179(11) 0.32825(10) 0.0210(3) Uani 1 1 d . . . . .
O1 O 0.75228(11) -0.02117(10) 0.28016(9) 0.0276(2) Uani 1 1 d . . . . .
O2 O 0.94346(10) 0.08475(10) 0.31208(9) 0.0265(2) Uani 1 1 d . . . . .
O3 O 0.87129(11) -0.01225(10) 0.09877(9) 0.0276(2) Uani 1 1 d . . . . .
O4 O 0.77348(10) 0.04461(10) -0.01603(8) 0.0255(2) Uani 1 1 d . . . . .
O5 O 0.47932(11) 0.42901(11) 0.21306(9) 0.0292(3) Uani 1 1 d . . . . .
O6 O 0.50770(9) 0.46842(10) 0.38403(8) 0.0229(2) Uani 1 1 d . . . . .
O7 O 0.84727(11) 0.55334(10) 0.18672(9) 0.0287(3) Uani 1 1 d . . . . .
O8 O 0.72984(10) 0.58636(9) 0.31630(8) 0.0248(2) Uani 1 1 d . . . . .
P1 P 0.78069(3) 0.28636(3) 0.12245(3) 0.01786(9) Uani 1 1 d . . . . .

loop_
_atom_site_aniso_label
_atom_site_aniso_U_11
_atom_site_aniso_U_22
_atom_site_aniso_U_33
_atom_site_aniso_U_23
_atom_site_aniso_U_13
_atom_site_aniso_U_12
C1 0.0240(7) 0.0193(7) 0.0195(7) 0.0087(6) 0.0022(6) 0.0055(6)
C2 0.0243(7) 0.0202(8) 0.0238(8) 0.0097(6) 0.0035(6) 0.0054(6)
C3 0.0292(8) 0.0230(8) 0.0255(8) 0.0124(7) 0.0063(6) 0.0064(6)
C4 0.0329(8) 0.0208(8) 0.0197(7) 0.0056(6) 0.0033(6) 0.0099(6)
C5 0.0255(7) 0.0209(8) 0.0237(8) 0.0051(6) -0.0004(6) 0.0046(6)
C6 0.0249(7) 0.0172(7) 0.0241(8) 0.0063(6) 0.0031(6) 0.0042(6)
C7 0.0259(8) 0.0306(9) 0.0285(8) 0.0136(7) 0.0030(6) -0.0006(7)
C8 0.0293(8) 0.0225(8) 0.0311(9) 0.0087(7) 0.0033(7) -0.0023(6)
C9 0.0418(9) 0.0299(9) 0.0220(8) 0.0094(7) 0.0024(7) 0.0102(7)
C26 0.0202(7) 0.0200(7) 0.0217(7) 0.0087(6) 0.0028(6) 0.0010(6)
C31 0.0254(7) 0.0232(8) 0.0254(8) 0.0097(7) 0.0061(6) 0.0018(6)
C30 0.0296(8) 0.0288(9) 0.0342(9) 0.0128(7) 0.0144(7) 0.0034(7)
C29 0.0226(8) 0.0294(9) 0.0477(10) 0.0191(8) 0.0105(7) 0.0026(7)
C28 0.0204(7) 0.0287(9) 0.0351(9) 0.0123(7) 0.0004(6) -0.0031(6)
C27 0.0209(7) 0.0276(8) 0.0249(8) 0.0098(7) 0.0008(6) -0.0001(6)
C32 0.0188(7) 0.0215(8) 0.0186(7) 0.0067(6) 0.0018(5) 0.0016(6)
C33 0.0275(8) 0.0256(8) 0.0248(8) 0.0104(7) 0.0013(6) 0.0049(6)
C34 0.0309(8) 0.0357(10) 0.0271(8) 0.0143(8) -0.0006(7) 0.0084(7)
C35 0.0239(8) 0.0510(12) 0.0335(9) 0.0158(9) -0.0017(7) 0.0083(8)
C36 0.0219(8) 0.0426(11) 0.0317(9) 0.0135(8) -0.0038(7) -0.0053(7)
C37 0.0213(7) 0.0305(9) 0.0265(8) 0.0123(7) 0.0005(6) -0.0017(6)
C10 0.0177(6) 0.0177(7) 0.0220(7) 0.0067(6) 0.0009(5) 0.0004(5)
C11 0.0183(7) 0.0193(7) 0.0217(7) 0.0074(6) 0.0020(5) 0.0015(5)
C12 0.0201(7) 0.0188(7) 0.0174(7) 0.0050(6) 0.0004(5) 0.0011(6)
C13 0.0205(7) 0.0196(8) 0.0205(7) 0.0078(6) 0.0031(5) 0.0022(6)
C14 0.0247(7) 0.0200(8) 0.0177(7) 0.0050(6) 0.0023(6) 0.0029(6)
C15 0.0190(7) 0.0209(8) 0.0229(7) 0.0089(6) 0.0032(6) -0.0010(6)
C16 0.0218(7) 0.0198(7) 0.0223(7) 0.0087(6) 0.0038(6) 0.0024(6)
C17 0.0219(7) 0.0199(8) 0.0207(7) 0.0071(6) 0.0024(6) 0.0035(6)
C18 0.0475(11) 0.0271(10) 0.0481(11) 0.0105(9) -0.0127(9) 0.0136(8)
C19 0.0463(11) 0.0411(11) 0.0385(10) 0.0078(9) -0.0106(9) 0.0177(9)
C20 0.0442(10) 0.0237(9) 0.0247(8) 0.0024(7) 0.0044(7) 0.0112(7)
C21 0.0493(11) 0.0337(10) 0.0259(9) 0.0009(8) 0.0026(8) 0.0041(8)
C22 0.0214(7) 0.0283(8) 0.0259(8) 0.0104(7) 0.0057(6) 0.0090(6)
C23 0.0236(8) 0.0364(10) 0.0384(9) 0.0162(8) 0.0064(7) 0.0043(7)
C24 0.0276(8) 0.0169(8) 0.0331(9) 0.0094(7) 0.0030(6) 0.0019(6)
C25 0.0343(9) 0.0223(9) 0.0395(10) 0.0095(8) 0.0097(7) 0.0070(7)
N1 0.0209(6) 0.0207(6) 0.0218(6) 0.0104(5) 0.0027(5) 0.0045(5)
N2 0.0203(6) 0.0220(7) 0.0224(6) 0.0096(5) 0.0028(5) 0.0045(5)
O1 0.0331(6) 0.0206(6) 0.0296(6) 0.0109(5) 0.0049(5) 0.0015(5)
O2 0.0255(5) 0.0219(6) 0.0309(6) 0.0086(5) -0.0031(4) 0.0056(4)
O3 0.0339(6) 0.0238(6) 0.0268(6) 0.0091(5) 0.0054(5) 0.0101(5)
O4 0.0337(6) 0.0201(6) 0.0210(5) 0.0052(5) 0.0019(4) 0.0062(5)
O5 0.0299(6) 0.0377(7) 0.0230(6) 0.0121(5) 0.0019(5) 0.0134(5)
O6 0.0224(5) 0.0277(6) 0.0214(5) 0.0101(5) 0.0049(4) 0.0088(4)
O7 0.0324(6) 0.0228(6) 0.0338(6) 0.0134(5) 0.0123(5) 0.0027(5)
O8 0.0314(6) 0.0182(5) 0.0249(5) 0.0075(5) 0.0071(4) 0.0036(4)
P1 0.01742(17) 0.01730(19) 0.01840(18) 0.00700(15) 0.00162(13) 0.00058(13)

loop_
_atom_type_symbol
_atom_type_description
_atom_type_scat_dispersion_real
_atom_type_scat_dispersion_imag
_atom_type_scat_source
C C 0.0181 0.0091 'International Tables Vol C Tables 4.2.6.8 and 6.1.1.4'
H H 0.0000 0.0000 'International Tables Vol C Tables 4.2.6.8 and 6.1.1.4'
N N 0.0311 0.0180 'International Tables Vol C Tables 4.2.6.8 and 6.1.1.4'
O O 0.0492 0.0322 'International Tables Vol C Tables 4.2.6.8 and 6.1.1.4'
P P 0.2955 0.4335 'International Tables Vol C Tables 4.2.6.8 and 6.1.1.4'

loop_
_exptl_crystal_face_index_h
_exptl_crystal_face_index_k
_exptl_crystal_face_index_l
_exptl_crystal_face_perp_dist
5 4 2 0.0381
-4 -5 -2 0.0600
-7 4 0 0.0464
7 -3 0 0.0714
2 -7 6 0.0360
0 -4 9 0.0510
-3 8 -4 0.0443
-2 7 -6 0.0355
1 1 -9 0.0675
3 -5 -4 0.0914
4 6 -5 0.0390
6 -2 -5 0.0892
-4 -3 -4 0.0674
1 7 -6 0.0330
3 4 -8 0.0561
-7 -2 2 0.0643

loop_
_geom_angle_atom_site_label_1
_geom_angle_atom_site_label_2
_geom_angle_atom_site_label_3
_geom_angle
_geom_angle_site_symmetry_1
_geom_angle_site_symmetry_3
_geom_angle_publ_flag
C2 C1 N1 120.17(13) . . ?
C6 C1 C2 122.18(14) . . ?
C6 C1 N1 117.63(13) . . ?
C1 C2 C7 121.66(13) . . ?
C3 C2 C1 117.47(14) . . ?
C3 C2 C7 120.85(14) . . ?
C2 C3 H3 118.9 . . ?
C2 C3 C4 122.23(14) . . ?
C4 C3 H3 118.9 . . ?
C3 C4 C9 121.12(15) . . ?
C5 C4 C3 118.42(14) . . ?
C5 C4 C9 120.45(15) . . ?
C4 C5 H5 119.2 . . ?
C4 C5 C6 121.69(14) . . ?
C6 C5 H5 119.2 . . ?
C1 C6 C8 121.74(14) . . ?
C5 C6 C1 118.01(14) . . ?
C5 C6 C8 120.25(14) . . ?
C2 C7 H7A 109.5 . . ?
C2 C7 H7B 109.5 . . ?
C2 C7 H7C 109.5 . . ?
H7A C7 H7B 109.5 . . ?
H7A C7 H7C 109.5 . . ?
H7B C7 H7C 109.5 . . ?
C6 C8 H8A 109.5 . . ?
C6 C8 H8B 109.5 . . ?
C6 C8 H8C 109.5 . . ?
H8A C8 H8B 109.5 . . ?
H8A C8 H8C 109.5 . . ?
H8B C8 H8C 109.5 . . ?
C4 C9 H9A 109.5 . . ?
C4 C9 H9B 109.5 . . ?
C4 C9 H9C 109.5 . . ?
H9A C9 H9B 109.5 . . ?
H9A C9 H9C 109.5 . . ?
H9B C9 H9C 109.5 . . ?
C31 C26 H26 105.9 . . ?
C31 C26 P1 116.43(10) . . ?
C27 C26 H26 105.9 . . ?
C27 C26 C31 109.88(13) . . ?
C27 C26 P1 112.15(10) . . ?
P1 C26 H26 105.9 . . ?
C26 C31 H31A 109.8 . . ?
C26 C31 H31B 109.8 . . ?
H31A C31 H31B 108.2 . . ?
C30 C31 C26 109.38(13) . . ?
C30 C31 H31A 109.8 . . ?
C30 C31 H31B 109.8 . . ?
C31 C30 H30A 109.2 . . ?
C31 C30 H30B 109.2 . . ?
H30A C30 H30B 107.9 . . ?
C29 C30 C31 112.18(14) . . ?
C29 C30 H30A 109.2 . . ?
C29 C30 H30B 109.2 . . ?
C30 C29 H29A 109.3 . . ?
C30 C29 H29B 109.3 . . ?
H29A C29 H29B 107.9 . . ?
C28 C29 C30 111.80(14) . . ?
C28 C29 H29A 109.3 . . ?
C28 C29 H29B 109.3 . . ?
C29 C28 H28A 109.3 . . ?
C29 C28 H28B 109.3 . . ?
C29 C28 C27 111.51(14) . . ?
H28A C28 H28B 108.0 . . ?
C27 C28 H28A 109.3 . . ?
C27 C28 H28B 109.3 . . ?
C26 C27 H27A 110.0 . . ?
C26 C27 H27B 110.0 . . ?
C28 C27 C26 108.27(12) . . ?
C28 C27 H27A 110.0 . . ?
C28 C27 H27B 110.0 . . ?
H27A C27 H27B 108.4 . . ?
C33 C32 H32 107.7 . . ?
C33 C32 P1 111.68(10) . . ?
C37 C32 H32 107.7 . . ?
C37 C32 C33 110.93(13) . . ?
C37 C32 P1 110.86(10) . . ?
P1 C32 H32 107.7 . . ?
C32 C33 H33A 109.7 . . ?
C32 C33 H33B 109.7 . . ?
H33A C33 H33B 108.2 . . ?
C34 C33 C32 109.97(13) . . ?
C34 C33 H33A 109.7 . . ?
C34 C33 H33B 109.7 . . ?
C33 C34 H34A 109.3 . . ?
C33 C34 H34B 109.3 . . ?
H34A C34 H34B 108.0 . . ?
C35 C34 C33 111.44(14) . . ?
C35 C34 H34A 109.3 . . ?
C35 C34 H34B 109.3 . . ?
C34 C35 H35A 109.3 . . ?
C34 C35 H35B 109.3 . . ?
H35A C35 H35B 108.0 . . ?
C36 C35 C34 111.51(14) . . ?
C36 C35 H35A 109.3 . . ?
C36 C35 H35B 109.3 . . ?
C35 C36 H36A 109.4 . . ?
C35 C36 H36B 109.4 . . ?
C35 C36 C37 111.35(15) . . ?
H36A C36 H36B 108.0 . . ?
C37 C36 H36A 109.4 . . ?
C37 C36 H36B 109.4 . . ?
C32 C37 H37A 109.7 . . ?
C32 C37 H37B 109.7 . . ?
C36 C37 C32 110.04(13) . . ?
C36 C37 H37A 109.7 . . ?
C36 C37 H37B 109.7 . . ?
H37A C37 H37B 108.2 . . ?
C11 C10 C14 119.32(14) . . ?
N1 C10 C11 129.25(14) . . ?
N1 C10 C14 111.12(12) . . ?
C10 C11 C15 116.08(13) . . ?
C10 C11 P1 124.37(12) . . ?
C15 C11 P1 118.91(11) . . ?
C13 C12 C16 118.29(13) . . ?
N2 C12 C13 130.65(14) . . ?
N2 C12 C16 110.96(12) . . ?
C12 C13 P1 118.85(11) . . ?
C17 C13 C12 118.51(14) . . ?
C17 C13 P1 119.72(11) . . ?
O1 C14 C10 122.25(14) . . ?
O1 C14 O2 126.03(14) . . ?
O2 C14 C10 111.57(12) . . ?
O3 C15 C11 126.11(14) . . ?
O3 C15 O4 122.73(14) . . ?
O4 C15 C11 111.12(13) . . ?
O5 C16 C12 122.29(14) . . ?
O5 C16 O6 125.50(14) . . ?
O6 C16 C12 112.19(12) . . ?
O7 C17 C13 127.79(15) . . ?
O7 C17 O8 120.80(14) . . ?
O8 C17 C13 111.34(12) . . ?
H18A C18 H18B 108.5 . . ?
C19 C18 H18A 110.3 . . ?
C19 C18 H18B 110.3 . . ?
O2 C18 H18A 110.3 . . ?
O2 C18 H18B 110.3 . . ?
O2 C18 C19 107.24(16) . . ?
C18 C19 H19A 109.5 . . ?
C18 C19 H19B 109.5 . . ?
C18 C19 H19C 109.5 . . ?
H19A C19 H19B 109.5 . . ?
H19A C19 H19C 109.5 . . ?
H19B C19 H19C 109.5 . . ?
H20A C20 H20B 108.6 . . ?
C21 C20 H20A 110.3 . . ?
C21 C20 H20B 110.3 . . ?
O4 C20 H20A 110.3 . . ?
O4 C20 H20B 110.3 . . ?
O4 C20 C21 106.86(14) . . ?
C20 C21 H21A 109.5 . . ?
C20 C21 H21B 109.5 . . ?
C20 C21 H21C 109.5 . . ?
H21A C21 H21B 109.5 . . ?
H21A C21 H21C 109.5 . . ?
H21B C21 H21C 109.5 . . ?
H22A C22 H22B 108.1 . . ?
C23 C22 H22A 109.6 . . ?
C23 C22 H22B 109.6 . . ?
O6 C22 H22A 109.6 . . ?
O6 C22 H22B 109.6 . . ?
O6 C22 C23 110.19(13) . . ?
C22 C23 H23A 109.5 . . ?
C22 C23 H23B 109.5 . . ?
C22 C23 H23C 109.5 . . ?
H23A C23 H23B 109.5 . . ?
H23A C23 H23C 109.5 . . ?
H23B C23 H23C 109.5 . . ?
H24A C24 H24B 108.5 . . ?
C25 C24 H24A 110.2 . . ?
C25 C24 H24B 110.2 . . ?
O8 C24 H24A 110.2 . . ?
O8 C24 H24B 110.2 . . ?
O8 C24 C25 107.63(13) . . ?
C24 C25 H25A 109.5 . . ?
C24 C25 H25B 109.5 . . ?
C24 C25 H25C 109.5 . . ?
H25A C25 H25B 109.5 . . ?
H25A C25 H25C 109.5 . . ?
H25B C25 H25C 109.5 . . ?
C10 N1 C1 120.67(12) . . ?
C10 N1 N2 128.13(12) . . ?
N2 N1 C1 109.88(11) . . ?
C12 N2 N1 119.18(12) . . ?
C14 O2 C18 115.20(13) . . ?
C15 O4 C20 116.61(13) . . ?
C16 O6 C22 116.83(12) . . ?
C17 O8 C24 116.09(12) . . ?
C26 P1 C32 107.34(7) . . ?
C11 P1 C26 108.95(7) . . ?
C11 P1 C32 110.77(7) . . ?
C13 P1 C26 110.15(7) . . ?
C13 P1 C32 110.90(7) . . ?
C13 P1 C11 108.71(7) . . ?

loop_
_geom_bond_atom_site_label_1
_geom_bond_atom_site_label_2
_geom_bond_distance
_geom_bond_site_symmetry_2
_geom_bond_publ_flag
C1 C2 1.401(2) . ?
C1 C6 1.399(2) . ?
C1 N1 1.4487(18) . ?
C2 C3 1.392(2) . ?
C2 C7 1.506(2) . ?
C3 H3 0.9500 . ?
C3 C4 1.395(2) . ?
C4 C5 1.392(2) . ?
C4 C9 1.510(2) . ?
C5 H5 0.9500 . ?
C5 C6 1.394(2) . ?
C6 C8 1.504(2) . ?
C7 H7A 0.9800 . ?
C7 H7B 0.9800 . ?
C7 H7C 0.9800 . ?
C8 H8A 0.9800 . ?
C8 H8B 0.9800 . ?
C8 H8C 0.9800 . ?
C9 H9A 0.9800 . ?
C9 H9B 0.9800 . ?
C9 H9C 0.9800 . ?
C26 H26 1.0000 . ?
C26 C31 1.539(2) . ?
C26 C27 1.536(2) . ?
C26 P1 1.8239(14) . ?
C31 H31A 0.9900 . ?
C31 H31B 0.9900 . ?
C31 C30 1.534(2) . ?
C30 H30A 0.9900 . ?
C30 H30B 0.9900 . ?
C30 C29 1.524(3) . ?
C29 H29A 0.9900 . ?
C29 H29B 0.9900 . ?
C29 C28 1.521(3) . ?
C28 H28A 0.9900 . ?
C28 H28B 0.9900 . ?
C28 C27 1.531(2) . ?
C27 H27A 0.9900 . ?
C27 H27B 0.9900 . ?
C32 H32 1.0000 . ?
C32 C33 1.539(2) . ?
C32 C37 1.531(2) . ?
C32 P1 1.8321(15) . ?
C33 H33A 0.9900 . ?
C33 H33B 0.9900 . ?
C33 C34 1.533(2) . ?
C34 H34A 0.9900 . ?
C34 H34B 0.9900 . ?
C34 C35 1.522(2) . ?
C35 H35A 0.9900 . ?
C35 H35B 0.9900 . ?
C35 C36 1.519(3) . ?
C36 H36A 0.9900 . ?
C36 H36B 0.9900 . ?
C36 C37 1.527(2) . ?
C37 H37A 0.9900 . ?
C37 H37B 0.9900 . ?
C10 C11 1.382(2) . ?
C10 C14 1.531(2) . ?
C10 N1 1.348(2) . ?
C11 C15 1.480(2) . ?
C11 P1 1.7892(15) . ?
C12 C13 1.443(2) . ?
C12 C16 1.530(2) . ?
C12 N2 1.2926(19) . ?
C13 C17 1.434(2) . ?
C13 P1 1.7407(16) . ?
C14 O1 1.2025(19) . ?
C14 O2 1.3288(19) . ?
C15 O3 1.2084(19) . ?
C15 O4 1.3455(18) . ?
C16 O5 1.2049(19) . ?
C16 O6 1.3307(18) . ?
C17 O7 1.2261(18) . ?
C17 O8 1.3687(19) . ?
C18 H18A 0.9900 . ?
C18 H18B 0.9900 . ?
C18 C19 1.490(3) . ?
C18 O2 1.450(2) . ?
C19 H19A 0.9800 . ?
C19 H19B 0.9800 . ?
C19 H19C 0.9800 . ?
C20 H20A 0.9900 . ?
C20 H20B 0.9900 . ?
C20 C21 1.503(3) . ?
C20 O4 1.457(2) . ?
C21 H21A 0.9800 . ?
C21 H21B 0.9800 . ?
C21 H21C 0.9800 . ?
C22 H22A 0.9900 . ?
C22 H22B 0.9900 . ?
C22 C23 1.507(2) . ?
C22 O6 1.4588(18) . ?
C23 H23A 0.9800 . ?
C23 H23B 0.9800 . ?
C23 H23C 0.9800 . ?
C24 H24A 0.9900 . ?
C24 H24B 0.9900 . ?
C24 C25 1.501(2) . ?
C24 O8 1.4443(19) . ?
C25 H25A 0.9800 . ?
C25 H25B 0.9800 . ?
C25 H25C 0.9800 . ?
N1 N2 1.4177(18) . ?

loop_
_geom_torsion_atom_site_label_1
_geom_torsion_atom_site_label_2
_geom_torsion_atom_site_label_3
_geom_torsion_atom_site_label_4
_geom_torsion
_geom_torsion_site_symmetry_1
_geom_torsion_site_symmetry_2
_geom_torsion_site_symmetry_3
_geom_torsion_site_symmetry_4
_geom_torsion_publ_flag
C1 C2 C3 C4 0.0(2) . . . . ?
C1 N1 N2 C12 134.32(14) . . . . ?
C2 C1 C6 C5 1.0(2) . . . . ?
C2 C1 C6 C8 -179.46(15) . . . . ?
C2 C1 N1 C10 -104.02(17) . . . . ?
C2 C1 N1 N2 63.88(18) . . . . ?
C2 C3 C4 C5 0.2(2) . . . . ?
C2 C3 C4 C9 -179.28(15) . . . . ?
C3 C4 C5 C6 0.2(2) . . . . ?
C4 C5 C6 C1 -0.8(2) . . . . ?
C4 C5 C6 C8 179.64(15) . . . . ?
C6 C1 C2 C3 -0.6(2) . . . . ?
C6 C1 C2 C7 -178.79(15) . . . . ?
C6 C1 N1 C10 77.93(18) . . . . ?
C6 C1 N1 N2 -114.18(15) . . . . ?
C7 C2 C3 C4 178.20(15) . . . . ?
C9 C4 C5 C6 179.70(15) . . . . ?
C26 C31 C30 C29 54.92(18) . . . . ?
C31 C26 C27 C28 62.01(17) . . . . ?
C31 C26 P1 C32 -61.45(13) . . . . ?
C31 C26 P1 C11 58.55(13) . . . . ?
C31 C26 P1 C13 177.72(11) . . . . ?
C31 C30 C29 C28 -52.38(19) . . . . ?
C30 C29 C28 C27 54.54(18) . . . . ?
C29 C28 C27 C26 -58.99(18) . . . . ?
C27 C26 C31 C30 -60.14(16) . . . . ?
C27 C26 P1 C32 170.79(11) . . . . ?
C27 C26 P1 C11 -69.21(13) . . . . ?
C27 C26 P1 C13 49.96(13) . . . . ?
C32 C33 C34 C35 55.62(19) . . . . ?
C33 C32 C37 C36 57.68(18) . . . . ?
C33 C32 P1 C26 -69.61(12) . . . . ?
C33 C32 P1 C11 171.56(10) . . . . ?
C33 C32 P1 C13 50.76(12) . . . . ?
C33 C34 C35 C36 -55.3(2) . . . . ?
C34 C35 C36 C37 55.8(2) . . . . ?
C35 C36 C37 C32 -56.73(19) . . . . ?
C37 C32 C33 C34 -57.13(17) . . . . ?
C37 C32 P1 C26 166.13(11) . . . . ?
C37 C32 P1 C11 47.30(13) . . . . ?
C37 C32 P1 C13 -73.51(13) . . . . ?
C10 C11 C15 O3 -22.7(2) . . . . ?
C10 C11 C15 O4 154.97(13) . . . . ?
C10 C11 P1 C26 111.10(13) . . . . ?
C10 C11 P1 C32 -131.05(13) . . . . ?
C10 C11 P1 C13 -8.96(15) . . . . ?
C10 C14 O2 C18 178.99(14) . . . . ?
C10 N1 N2 C12 -58.9(2) . . . . ?
C11 C10 C14 O1 -97.26(18) . . . . ?
C11 C10 C14 O2 86.94(16) . . . . ?
C11 C10 N1 C1 -168.40(14) . . . . ?
C11 C10 N1 N2 26.1(2) . . . . ?
C11 C15 O4 C20 179.93(12) . . . . ?
C12 C13 C17 O7 -170.80(15) . . . . ?
C12 C13 C17 O8 12.32(19) . . . . ?
C12 C13 P1 C26 -163.02(11) . . . . ?
C12 C13 P1 C32 78.30(13) . . . . ?
C12 C13 P1 C11 -43.72(13) . . . . ?
C12 C16 O6 C22 -179.09(12) . . . . ?
C13 C12 C16 O5 49.9(2) . . . . ?
C13 C12 C16 O6 -131.51(14) . . . . ?
C13 C12 N2 N1 5.3(2) . . . . ?
C13 C17 O8 C24 -175.44(13) . . . . ?
C14 C10 C11 C15 8.20(19) . . . . ?
C14 C10 C11 P1 -162.46(11) . . . . ?
C14 C10 N1 C1 18.11(18) . . . . ?
C14 C10 N1 N2 -147.37(13) . . . . ?
C15 C11 P1 C26 -59.31(13) . . . . ?
C15 C11 P1 C32 58.54(13) . . . . ?
C15 C11 P1 C13 -179.37(11) . . . . ?
C16 C12 C13 C17 40.8(2) . . . . ?
C16 C12 C13 P1 -119.87(13) . . . . ?
C16 C12 N2 N1 -178.53(12) . . . . ?
C17 C13 P1 C26 36.58(14) . . . . ?
C17 C13 P1 C32 -82.10(13) . . . . ?
C17 C13 P1 C11 155.88(12) . . . . ?
C19 C18 O2 C14 -159.64(16) . . . . ?
C21 C20 O4 C15 154.47(14) . . . . ?
C23 C22 O6 C16 96.30(15) . . . . ?
C25 C24 O8 C17 156.07(13) . . . . ?
N1 C1 C2 C3 -178.56(14) . . . . ?
N1 C1 C2 C7 3.2(2) . . . . ?
N1 C1 C6 C5 179.00(14) . . . . ?
N1 C1 C6 C8 -1.4(2) . . . . ?
N1 C10 C11 C15 -164.84(14) . . . . ?
N1 C10 C11 P1 24.5(2) . . . . ?
N1 C10 C14 O1 76.96(18) . . . . ?
N1 C10 C14 O2 -98.83(14) . . . . ?
N2 C12 C13 C17 -143.26(16) . . . . ?
N2 C12 C13 P1 56.1(2) . . . . ?
N2 C12 C16 O5 -126.79(16) . . . . ?
N2 C12 C16 O6 51.76(17) . . . . ?
O1 C14 O2 C18 3.4(2) . . . . ?
O3 C15 O4 C20 -2.3(2) . . . . ?
O5 C16 O6 C22 -0.6(2) . . . . ?
O7 C17 O8 C24 7.4(2) . . . . ?
P1 C26 C31 C30 171.00(11) . . . . ?
P1 C26 C27 C28 -166.82(11) . . . . ?
P1 C32 C33 C34 178.65(11) . . . . ?
P1 C32 C37 C36 -177.63(12) . . . . ?
P1 C11 C15 O3 148.49(13) . . . . ?
P1 C11 C15 O4 -33.84(16) . . . . ?
P1 C13 C17 O7 -10.3(2) . . . . ?
P1 C13 C17 O8 172.79(10) . . . . ?

loop_
_exptl_oxdiff_crystal_face_indexfrac_h
_exptl_oxdiff_crystal_face_indexfrac_k
_exptl_oxdiff_crystal_face_indexfrac_l
_exptl_oxdiff_crystal_face_x
_exptl_oxdiff_crystal_face_y
_exptl_oxdiff_crystal_face_z
4.7085 3.6825 2.1366 0.8474 -0.3001 -0.4379
-3.7543 -4.5478 -2.3277 -0.7673 0.2720 0.5807
-6.7607 3.7136 0.4183 -0.7050 0.2483 -0.6643
7.0636 -2.6710 0.0312 0.8054 -0.2839 0.5204
1.8908 -7.1260 6.4777 0.4499 0.7339 0.5089
0.3110 -3.7973 8.9471 0.5199 0.8498 -0.0873
-2.5191 7.8817 -3.7904 -0.3255 -0.5301 -0.7829
-2.0202 7.3285 -6.0654 -0.4322 -0.7050 -0.5622
0.8382 0.7122 -8.7503 -0.4581 -0.7497 0.4777
2.5367 -5.2142 -4.3563 -0.1346 -0.2222 0.9657
4.1265 5.6457 -4.8236 0.3697 -0.8917 -0.2611
5.5078 -1.8105 -5.4434 0.2707 -0.6502 0.7099
-4.4725 -2.7280 -3.7415 -0.8956 0.1168 0.4292
1.2529 7.1995 -6.0294 -0.0233 -0.8900 -0.4553
3.1092 3.9824 -8.0514 -0.0253 -0.9938 0.1079
-6.7873 -1.5431 1.6496 -0.7887 0.6046 -0.1111
